data_2000916
loop_
_publ_author_name
'Habbou, A.'
'Lecomte, C.'
'Barbe, J. M.'

_publ_section_title
;
 Structure of
 tetracarbonyl[(2,3,7,8,12,13,17,18-octaethylporphinato)germanio(IV)]iron
;
_journal_issue 5
_journal_name_full 'Acta Crystallographica Section C'
_journal_page_first 921
_journal_page_last 923
_journal_paper_doi 10.1107/S0108270191012635
_journal_volume 48
_journal_year 1992
_chemical_formula_moiety 'C40 H44 Fe1 Ge1 N4 O4'
_chemical_formula_sum 'C40 H44 Fe Ge N4 O4'
_chemical_formula_weight 773.25
_space_group_crystal_system triclinic
_space_group_IT_number 2
_space_group_name_Hall '-P 1'
_space_group_name_H-M_alt 'P -1'
_cell_angle_alpha 59.99(2)
_cell_angle_beta 61.53(2)
_cell_angle_gamma 69.15(2)
_cell_formula_units_Z 2
_cell_length_a 12.123(2)
_cell_length_b 13.851(3)
_cell_length_c 15.028(3)
_cell_volume 1897.9(8)
_diffrn_radiation_type Mo
_diffrn_radiation_wavelength 0.71073
_exptl_absorpt_coefficient_mu 1.2054
_exptl_crystal_density_diffrn 1.357
_exptl_crystal_F_000 804
_cod_data_source_file pa0240.cif
_cod_data_source_block pa0240a
_cod_depositor_comments
;
 Updating space group information and adding the symmetry operation list.

 Antanas Vaitkus,
 2018-06-14
;
_cod_original_cell_volume 1897.9(7)
_cod_original_formula_sum 'C40 H44 Fe1 Ge1 N4 O4'
_cod_database_code 2000916

loop_
_space_group_symop_id
_space_group_symop_operation_xyz
1 x,y,z
2 -x,-y,-z

loop_
_atom_site_label
_atom_site_fract_x
_atom_site_fract_y
_atom_site_fract_z
Ge .16719(7) .15717(7) .78078(7)
Fe .33030(10) .26523(9) .70004(9)
O(1) .2245(8) .4299(6) .5312(7)
O(2) .5234(6) .0818(6) .6481(7)
O(3) .2610(10) .2740(10) .9107(7)
O(4) .5290(9) .3978(8) .6066(8)
N(1) .1231(5) .1698(5) .6575(5)
N(2) .2528(6) -.0063(5) .7894(5)
N(3) .1169(6) .0803(5) .9514(5)
N(4) -.0101(6) .2576(5) .8181(5)
C(1) .0440(7) .2573(6) .6055(6)
C(2) .0672(7) .2556(7) .5031(6)
C(3) .1643(7) .1702(7) .4901(6)
C(4) .1969(7) .1167(6) .5861(6)
C(5) .2867(7) .0216(6) .6060(6)
C(6) .3100(7) -.0386(6) .7019(6)
C(7) .3969(7) -.1429(6) .7254(6)
C(8) .3945(7) -.1721(6) .8264(7)
C(9) .3054(7) -.0884(6) .8662(6)
C(10) .2753(8) -.0892(6) .9662(6)
C(11) .1874(7) -.0125(6) 1.0076(6)
C(12) .1562(7) -.0175(6) 1.1148(6)
C(13) .0635(7) .0710(6) 1.1262(6)
C(14) .0410(7) .1318(6) 1.0242(6)
C(15) -.0432(7) .2291(7) 1.0021(6)
C(16) -.0675(7) .2882(6) .9068(6)
C(17) -.1621(7) .3871(6) .8879(7)
C(18) -.1656(7) .4144(6) .7896(7)
C(19) -.0705(7) .3355(6) .7453(6)
C(20) -.0436(7) .3344(6) .6466(6)
C(25) -.0061(8) .3337(7) .4289(7)
C(26) -.1330(10) .2977(9) .4689(9)
C(27) .2237(8) .1305(7) .3977(6)
C(28) .1722(9) .0300(9) .4256(8)
C(29) .4666(8) -.2055(7) .6506(7)
C(30) .3840(10) -.2728(9) .6599(9)
C(31) .4716(9) -.2700(7) .8904(7)
C(32) .5698(9) -.2375(9) .9000(8)
C(33) .2209(9) -.1041(7) 1.1933(7)
C(34) .3480(10) -.0780(10) 1.1630(10)
C(35) -.0008(8) .1068(7) 1.2199(7)
C(36) .0520(10) .2037(9) 1.1981(8)
C(37) -.2341(8) .4466(7) .9655(7)
C(38) -.1530(10) .5170(10) .9540(10)
C(39) -.2556(8) .5048(7) .7361(7)
C(40) -.3710(10) .4616(9) .7640(10)
C(50) .2621(9) .3643(8) .6003(8)
C(51) .4435(8) .1512(8) .6717(8)
C(52) .2830(10) .2700(10) .8287(9)
C(53) .4500(10) .3468(9) .6417(8)
H(5) .324(7) -.005(6) .558(6)
H(10) .318(7) -.146(6) .010(6)
H(15) -.082(7) .258(6) .055(6)
H(20) -.082(7) .385(6) .609(6)
H(251) -.018(7) .409(6) .420(6)
H(252) .047(7) .333(6) .354(6)
H(261) -.187(9) .312(8) .541(8)
H(262) -.120(9) .214(8) .476(8)
H(263) -.171(9) .350(8) .421(8)
H(271) .208(7) .195(6) .330(6)
H(272) .313(7) .112(6) .376(6)
H(281) .085(9) .046(8) .436(8)
H(282) .220(9) .013(8) .359(8)
H(283) .181(9) -.032(8) .495(8)
H(291) .501(7) -.160(6) .586(6)
H(292) .537(7) -.261(6) .679(6)
H(301) .312(9) -.229(8) .649(8)
H(302) .422(9) -.308(8) .623(8)
H(303) .333(9) -.338(8) .761(8)
H(311) .414(7) -.314(6) .969(7)
H(312) .496(8) -.322(6) .868(7)
H(321) .616(8) -.308(8) .953(7)
H(322) .615(8) -.192(8) .852(8)
H(323) .536(9) -.182(8) .942(8)
H(331) .242(7) -.177(7) .185(7)
H(332) .169(7) -.105(7) .257(7)
H(341) .355(10) .006(9) .129(9)
H(342) .415(10) -.067(9) .073(9)
H(343) .383(10) -.113(9) .183(9)
H(351) -.085(7) .126(7) .230(6)
H(352) .013(7) .047(6) .277(6)
H(361) .056(9) .272(8) .120(8)
H(362) .148(9) .192(8) .173(8)
H(363) .019(7) .219(8) .253(8)
H(371) -.304(8) .488(7) .951(7)
H(372) -.264(8) .394(7) .040(7)
H(381) -.137(10) .565(9) .896(10)
H(382) -.074(10) .461(9) .977(9)
H(383) -.196(10) .553(9) 1.004(10)
H(391) -.280(7) .565(7) .762(7)
H(392) -.217(8) .533(7) .666(7)
H(401) -.361(10) .389(9) .767(9)
H(402) -.418(10) .505(9) .738(9)
H(403) -.423(9) .431(9) .850(9)

loop_
_geom_bond_atom_site_label_1
_geom_bond_atom_site_label_2
_geom_bond_distance
Ge Fe 2.370(2)
Ge N(1) 2.072(9)
Ge N(2) 2.091(6)
Ge N(3) 2.077(6)
Ge N(4) 2.088(5)
Fe C(50) 1.770(10)
O(1) C(50) 1.150(10)
O(2) C(51) 1.160(10)
O(3) C(52) 1.16(2)
O(4) C(53) 1.15(2)
N(1) C(1) 1.391(9)
N(1) C(4) 1.380(10)
C(1) C(2) 1.440(10)
C(2) C(3) 1.360(10)
C(3) C(4) 1.430(10)
C(4) C(5) 1.380(10)
C(5) C(6) 1.370(10)
C(2) C(25) 1.500(10)
C(3) C(27) 1.510(10)
C(25) C(26) 1.52(2)
C(27) C(28) 1.51(2)
N(3) C(11) 1.383(9)
N(3) C(14) 1.380(10)
C(11) C(12) 1.440(10)
C(12) C(13) 1.360(10)
C(13) C(14) 1.440(10)
C(14) C(15) 1.360(10)
C(15) C(16) 1.360(10)
C(12) C(33) 1.500(10)
C(13) C(35) 1.480(10)
C(33) C(34) 1.51(2)
C(35) C(36) 1.51(2)
N(2) C(6) 1.380(10)
N(2) C(9) 1.380(10)
C(6) C(7) 1.442(9)
C(7) C(8) 1.350(10)
C(8) C(9) 1.430(10)
C(9) C(10) 1.360(10)
C(10) C(11) 1.370(10)
C(7) C(29) 1.510(10)
C(8) C(31) 1.510(10)
C(29) C(30) 1.51(2)
C(31) C(32) 1.50(2)
N(4) C(16) 1.380(10)
N(4) C(19) 1.380(10)
C(16) C(17) 1.440(10)
C(17) C(18) 1.35(2)
C(18) C(19) 1.440(10)
C(19) C(20) 1.360(10)
C(20) C(1) 1.370(10)
C(17) C(37) 1.51(2)
C(18) C(39) 1.500(10)
C(37) C(38) 1.52(2)
C(39) C(40) 1.50(2)
